data_7114314
loop_
_publ_author_name
'de Cian, Andr\'e'
'Djukic, Jean-Pierre'
'Fischer, Jean'
'Pfeffer, Michel'
'D\"otz, Karl Heinz'

_publ_section_title
;
 Expression of the prohelicity of bis-cyclomanganated
 2,3-diphenylquinoxaline through reactions with
 diaryldiazomethanesElectronic supplementary information (ESI) available:
 preparation procedure and spectroscopic data for 1b--d, crystal data for
 polymer 1e. See http://www.rsc.org/suppdata/cc/b1/b111570g
;
_journal_issue 6
_journal_name_full 'Chemical Communications'
_journal_page_first 638
_journal_paper_doi 10.1039/b111570g
_journal_year 2002
_chemical_formula_moiety 'C53 H30 Cl2 Mn2 N2 O6'
_chemical_formula_sum 'C53 H30 Cl2 Mn2 N2 O6'
_chemical_formula_weight 971.62
_chemical_name_systematic ' ?'
_space_group_IT_number 61
_symmetry_cell_setting orthorhombic
_symmetry_space_group_name_Hall '-P 2ac 2ab'
_symmetry_space_group_name_H-M 'P b c a'
_cell_angle_alpha 90
_cell_angle_beta 90
_cell_angle_gamma 90
_cell_formula_units_Z 8
_cell_length_a 14.8379(2)
_cell_length_b 35.4532(3)
_cell_length_c 16.3323(5)
_cell_measurement_temperature 173
_cell_volume 8591.6(3)
_computing_publication_material CIFGEN_IN_OpenMoleN_(_1997)
_computing_structure_refinement LSFM_OpenMoleN_(_1997)
_computing_structure_solution Direct_methods_(SIR,_Burla_et_al.,_1989)
_diffrn_ambient_temperature 173
_diffrn_measurement_details
;
19157 reflections were collected using program Collect
("Collect" Data collection software, Nonius B.V., 1998)
The conditions were as follow : crystal to detector distance =  43. mm.
Scan angle =  2.0 deg 1 scans of   50 sec per frame.
Data collection was divided into  2 set(s)
with the following starting angles and number of frames :

Set 1 Theta =    8.80 Omega =    0.00 Kappa =    0.00  224 frames
Set 2 Theta =   -8.80 Kappa = -150.00 Phi   =    0.00   41 frames
Friedel pairs were averaged. Internal R = 0.04
;
_diffrn_measurement_device_type KappaCCD
_diffrn_measurement_method '\p scans'
_diffrn_radiation_monochromator graphite
_diffrn_radiation_type Mo-K\a
_diffrn_radiation_wavelength 0.71073
_diffrn_reflns_av_R_equivalents 0.040
_diffrn_reflns_av_sigmaI/netI 0.333
_diffrn_reflns_limit_h_max 19
_diffrn_reflns_limit_h_min -19
_diffrn_reflns_limit_k_max 21
_diffrn_reflns_limit_k_min -21
_diffrn_reflns_limit_l_max 45
_diffrn_reflns_limit_l_min -45
_diffrn_reflns_number 19157
_diffrn_reflns_theta_max 27.48
_diffrn_reflns_theta_min 2.5
_diffrn_source xray_tube
_diffrn_standards_decay_% 0
_exptl_absorpt_coefficient_mu 0.769
_exptl_absorpt_correction_T_max 1.0000
_exptl_absorpt_correction_T_min 0.8063
_exptl_absorpt_correction_type refdelf_(Walker_&_Stuart,_1983)
_exptl_crystal_colour yellow
_exptl_crystal_density_diffrn 1.50
_exptl_crystal_density_method none
_exptl_crystal_description prism
_exptl_crystal_F_000 3952
_exptl_crystal_size_max 0.16
_exptl_crystal_size_mid 0.13
_exptl_crystal_size_min 0.10
_refine_diff_density_max 0.589
_refine_diff_density_min -0.203
_refine_ls_extinction_method none
_refine_ls_goodness_of_fit_all 15.033
_refine_ls_goodness_of_fit_ref 1.415
_refine_ls_hydrogen_treatment noref
_refine_ls_matrix_type full
_refine_ls_number_constraints 0
_refine_ls_number_parameters 586
_refine_ls_number_reflns 3614
_refine_ls_number_restraints 0
_refine_ls_R_factor_all 0.158
_refine_ls_R_factor_gt 0.051
_refine_ls_shift/esd_mean 0.001
_refine_ls_shift/su_max 0.017
_refine_ls_structure_factor_coef F
_refine_ls_weighting_scheme sigma
_refine_ls_wR_factor_all 0.321
_refine_ls_wR_factor_ref 0.082
_reflns_number_gt 3614
_reflns_number_total 10687
_reflns_threshold_expression >3.0\s(I)
_cod_data_source_file b111570g.txt
_cod_data_source_block 1d
_cod_database_code 7114314

loop_
_symmetry_equiv_pos_as_xyz
x,y,z
1/2-x,-y,1/2+z
-x,1/2+y,1/2-z
1/2+x,1/2-y,-z
-x,-y,-z
1/2+x,+y,1/2-z
+x,1/2-y,1/2+z
1/2-x,1/2+y,+z

loop_
_atom_site_label
_atom_site_fract_x
_atom_site_fract_y
_atom_site_fract_z
_atom_site_U_iso_or_equiv
_atom_site_adp_type
_atom_site_calc_flag
_atom_site_calc_attached_atom
_atom_site_type_symbol
MN1 1.13242(8) 0.10226(3) 0.49421(7) 0.0201(5) Uani ? ? Mn
MN2 0.55251(8) 0.08461(3) 0.51944(7) 0.0196(5) Uani ? ? Mn
C1 1.2370(5) 0.1006(2) 0.4352(4) 0.024(4) Uani ? ? C
O1 1.3022(4) 0.0986(1) 0.3987(3) 0.037(3) Uani ? ? O
C2 1.1858(6) 0.1238(2) 0.5789(5) 0.039(5) Uani ? ? C
O2 1.2194(5) 0.1378(2) 0.6358(3) 0.071(4) Uani ? ? O
C3 1.1507(5) 0.0571(2) 0.5371(5) 0.026(4) Uani ? ? C
O3 1.1626(4) 0.0277(1) 0.5676(4) 0.044(4) Uani ? ? O
C4 0.5151(5) 0.1112(2) 0.4302(5) 0.023(4) Uani ? ? C
O4 0.4960(4) 0.1284(1) 0.3741(3) 0.037(3) Uani ? ? O
C5 0.5484(5) 0.0436(2) 0.4580(4) 0.026(4) Uani ? ? C
O5 0.5476(4) 0.0163(1) 0.4184(3) 0.037(3) Uani ? ? O
C6 0.4409(5) 0.0758(2) 0.5549(5) 0.027(4) Uani ? ? C
O6 0.3686(4) 0.0697(1) 0.5773(3) 0.039(3) Uani ? ? O
C7 1.0329(5) 0.1478(2) 0.4913(4) 0.018(4) Uani ? ? C
C8 1.0448(5) 0.1829(2) 0.5346(4) 0.024(4) Uani ? ? C
C9 1.0870(6) 0.2112(2) 0.4955(5) 0.031(4) Uani ? ? C
C10 1.1204(6) 0.2072(2) 0.4142(5) 0.033(5) Uani ? ? C
C11 1.1139(5) 0.1750(2) 0.3731(5) 0.031(4) Uani ? ? C
C12 1.0697(5) 0.1447(2) 0.4108(4) 0.017(4) Uani ? ? C
C13 1.0515(5) 0.1070(2) 0.3813(4) 0.021(4) Uani ? ? C
C14 0.9991(5) 0.0885(2) 0.4432(4) 0.019(4) Uani ? ? C
C15 0.9912(5) 0.1118(2) 0.5138(4) 0.018(4) Uani ? ? C
C16 1.0682(5) 0.0895(2) 0.3055(4) 0.024(4) Uani ? ? C
C17 1.0359(6) 0.0543(2) 0.2927(5) 0.031(4) Uani ? ? C
C18 0.9840(6) 0.0355(2) 0.3530(5) 0.031(5) Uani ? ? C
C19 0.9657(5) 0.0507(2) 0.4266(4) 0.023(4) Uani ? ? C
C20 0.9341(5) 0.1039(2) 0.5860(4) 0.020(4) Uani ? ? C
C21 0.9433(5) 0.0687(2) 0.6265(4) 0.024(4) Uani ? ? C
C22 0.8922(5) 0.0590(2) 0.6941(4) 0.026(4) Uani ? ? C
C23 0.8305(5) 0.0847(2) 0.7260(4) 0.024(4) Uani ? ? C
C24 0.8199(5) 0.1191(2) 0.6884(4) 0.021(4) Uani ? ? C
C25 0.8680(5) 0.1291(2) 0.6168(4) 0.021(4) Uani ? ? C
C26 0.8484(5) 0.1671(2) 0.5805(5) 0.019(4) Uani ? ? C
N1 0.8608(4) 0.1950(1) 0.6342(3) 0.025(3) Uani ? ? N
C27 0.8533(5) 0.2310(2) 0.6048(5) 0.026(4) Uani ? ? C
C28 0.8326(5) 0.2375(2) 0.5220(5) 0.023(4) Uani ? ? C
N2 0.8148(4) 0.2078(1) 0.4698(4) 0.023(3) Uani ? ? N
C29 0.8214(5) 0.1735(2) 0.4979(4) 0.017(4) Uani ? ? C
C30 0.8695(6) 0.2620(2) 0.6580(5) 0.034(5) Uani ? ? C
C31 0.8691(6) 0.2974(2) 0.6296(5) 0.044(5) Uani ? ? C
C32 0.8503(6) 0.3037(2) 0.5474(6) 0.032(5) Uani ? ? C
C33 0.8321(6) 0.2744(2) 0.4930(5) 0.034(5) Uani ? ? C
C34 0.8039(5) 0.1437(2) 0.4353(4) 0.018(4) Uani ? ? C
C35 0.8498(5) 0.1478(2) 0.3608(4) 0.021(4) Uani ? ? C
C36 0.8422(5) 0.1228(2) 0.2993(4) 0.024(4) Uani ? ? C
C37 0.7876(6) 0.0923(2) 0.3078(4) 0.025(4) Uani ? ? C
C38 0.7390(5) 0.0879(2) 0.3788(4) 0.025(4) Uani ? ? C
C39 0.7449(5) 0.1123(2) 0.4447(4) 0.015(4) Uani ? ? C
C40 0.6272(5) 0.0740(2) 0.6325(4) 0.024(4) Uani ? ? C
C41 0.6145(6) 0.0438(2) 0.6883(5) 0.031(5) Uani ? ? C
C42 0.6589(6) 0.0103(2) 0.6746(5) 0.032(5) Uani ? ? C
C43 0.7170(6) 0.0065(2) 0.6072(5) 0.030(5) Uani ? ? C
C44 0.7311(5) 0.0355(2) 0.5519(5) 0.026(4) Uani ? ? C
C45 0.6868(5) 0.0704(2) 0.5645(4) 0.018(4) Uani ? ? C
C46 0.6881(5) 0.1058(2) 0.5183(4) 0.014(4) Uani ? ? C
C47 0.6345(5) 0.1326(2) 0.5642(4) 0.019(4) Uani ? ? C
C48 0.5943(5) 0.1128(2) 0.6332(4) 0.019(4) Uani ? ? C
C49 0.6099(5) 0.1708(2) 0.5501(5) 0.026(4) Uani ? ? C
C50 0.5540(6) 0.1887(2) 0.6038(5) 0.031(5) Uani ? ? C
C51 0.5173(6) 0.1698(2) 0.6719(5) 0.035(5) Uani ? ? C
C52 0.5357(5) 0.1336(2) 0.6872(4) 0.028(5) Uani ? ? C
C53 0.6998(6) 0.2283(2) 0.3042(5) 0.046(5) Uani ? ? C
CL1 0.6855(2) 0.27600(6) 0.2841(2) 0.083(2) Uani ? ? Cl
CL2 0.6010(2) 0.20618(8) 0.3354(2) 0.075(2) Uani ? ? Cl
H1 1.0234 0.1859 0.5891 0.0317 Uiso calc C8 H
H2 1.0949 0.2346 0.5229 0.0428 Uiso calc C9 H
H3 1.1482 0.2282 0.3885 0.0451 Uiso calc C10 H
H4 1.1385 0.1725 0.3196 0.0419 Uiso calc C11 H
H5 1.1015 0.1022 0.2641 0.0330 Uiso calc C16 H
H6 1.0483 0.0420 0.2423 0.0412 Uiso calc C17 H
H7 0.9611 0.0111 0.3409 0.0403 Uiso calc C18 H
H8 0.9320 0.0372 0.4665 0.0301 Uiso calc C19 H
H9 0.9863 0.0512 0.6064 0.0316 Uiso calc C21 H
H10 0.8992 0.0349 0.7186 0.0334 Uiso calc C22 H
H11 0.7961 0.0785 0.7732 0.0338 Uiso calc C23 H
H12 0.7789 0.1368 0.7113 0.0275 Uiso calc C24 H
H13 0.8807 0.2575 0.7144 0.0448 Uiso calc C30 H
H14 0.8815 0.3179 0.6651 0.0575 Uiso calc C31 H
H15 0.8498 0.3289 0.5276 0.0614 Uiso calc C32 H
H16 0.8196 0.2796 0.4371 0.0465 Uiso calc C33 H
H17 0.8878 0.1691 0.3536 0.0285 Uiso calc C35 H
H18 0.8750 0.1265 0.2500 0.0325 Uiso calc C36 H
H19 0.7831 0.0742 0.2651 0.0341 Uiso calc C37 H
H20 0.6993 0.0670 0.3829 0.0331 Uiso calc C38 H
H21 0.5759 0.0467 0.7343 0.0408 Uiso calc C41 H
H22 0.6503 -0.0104 0.7109 0.0425 Uiso calc C42 H
H23 0.7477 -0.0167 0.5992 0.0427 Uiso calc C43 H
H24 0.7698 0.0320 0.5062 0.0364 Uiso calc C44 H
H25 0.6324 0.1838 0.5035 0.0339 Uiso calc C49 H
H26 0.5394 0.2145 0.5951 0.0448 Uiso calc C50 H
H27 0.4785 0.1832 0.7080 0.0463 Uiso calc C51 H
H28 0.5101 0.1215 0.7337 0.0401 Uiso calc C52 H
H29 0.7435 0.2256 0.3464 0.0603 Uiso calc C53 H
H30 0.7209 0.2163 0.2559 0.0603 Uiso calc C53 H

loop_
_atom_site_aniso_label
_atom_site_aniso_U_11
_atom_site_aniso_U_22
_atom_site_aniso_U_33
_atom_site_aniso_U_12
_atom_site_aniso_U_13
_atom_site_aniso_U_23
_atom_site_aniso_type_symbol
MN1 0.0197(6) 0.0200(5) 0.0207(6) 0.0022(5) 0.0008(6) 0.0009(5) Mn
MN2 0.0177(6) 0.0222(5) 0.0192(5) -0.0020(5) -0.0004(6) -0.0004(5) Mn
C1 0.032(5) 0.015(3) 0.027(4) -0.000(4) -0.005(4) 0.006(3) C
O1 0.024(3) 0.056(3) 0.036(3) -0.001(3) 0.012(3) -0.001(3) O
C2 0.033(5) 0.044(4) 0.040(5) 0.021(4) -0.017(5) -0.003(4) C
O2 0.095(5) 0.069(4) 0.054(4) 0.038(4) -0.048(4) -0.027(3) O
C3 0.021(5) 0.023(4) 0.038(5) -0.001(4) 0.002(4) -0.004(3) C
O3 0.031(4) 0.044(3) 0.063(4) 0.003(3) 0.005(4) 0.016(3) O
C4 0.015(4) 0.021(3) 0.037(4) -0.008(3) 0.004(4) -0.012(3) C
O4 0.043(4) 0.047(3) 0.025(3) 0.003(3) -0.012(3) 0.014(3) O
C5 0.026(5) 0.024(4) 0.027(4) -0.007(4) 0.002(4) 0.005(3) C
O5 0.048(4) 0.028(3) 0.038(3) -0.008(3) -0.000(3) -0.009(2) O
C6 0.018(5) 0.043(4) 0.026(4) -0.007(4) -0.008(4) -0.002(4) C
O6 0.024(3) 0.079(4) 0.032(3) -0.009(3) 0.000(3) -0.008(3) O
C7 0.018(4) 0.011(3) 0.029(4) 0.006(3) -0.002(4) 0.007(3) C
C8 0.019(4) 0.033(4) 0.021(4) 0.006(4) -0.000(4) -0.003(3) C
C9 0.030(5) 0.019(3) 0.050(5) -0.004(4) -0.005(5) 0.004(4) C
C10 0.032(5) 0.022(4) 0.050(5) -0.005(4) 0.007(5) 0.015(4) C
C11 0.021(5) 0.042(4) 0.033(5) -0.005(4) 0.010(4) 0.013(4) C
C12 0.019(4) 0.012(3) 0.024(4) 0.000(3) 0.004(4) 0.003(3) C
C13 0.018(4) 0.025(4) 0.020(4) 0.012(3) 0.002(4) 0.007(3) C
C14 0.020(4) 0.021(3) 0.016(4) 0.004(4) -0.001(4) 0.002(3) C
C15 0.020(4) 0.022(3) 0.014(4) -0.001(3) 0.001(4) 0.002(3) C
C16 0.029(5) 0.031(4) 0.016(4) 0.007(4) -0.001(4) -0.002(3) C
C17 0.042(6) 0.030(4) 0.023(4) 0.012(4) 0.007(4) -0.003(3) C
C18 0.030(5) 0.031(4) 0.031(5) 0.005(4) -0.011(5) -0.011(4) C
C19 0.021(5) 0.025(4) 0.024(4) 0.001(4) -0.001(4) 0.001(3) C
C20 0.018(4) 0.020(3) 0.022(4) 0.001(3) -0.003(4) 0.001(3) C
C21 0.022(5) 0.033(4) 0.019(4) -0.001(4) -0.002(4) -0.002(3) C
C22 0.029(5) 0.023(4) 0.025(4) -0.001(4) -0.004(4) 0.006(3) C
C23 0.017(4) 0.043(4) 0.018(4) -0.006(4) -0.003(4) -0.000(4) C
C24 0.018(4) 0.029(4) 0.017(4) 0.003(4) -0.003(4) -0.009(3) C
C25 0.020(4) 0.025(3) 0.020(4) -0.005(4) -0.003(4) -0.005(3) C
C26 0.009(4) 0.029(4) 0.026(4) 0.000(3) 0.005(4) 0.002(3) C
N1 0.028(4) 0.027(3) 0.021(3) -0.003(3) -0.001(4) -0.006(3) N
C27 0.019(5) 0.023(4) 0.039(5) 0.001(4) 0.010(4) 0.001(3) C
C28 0.019(4) 0.016(3) 0.040(5) -0.002(3) 0.004(4) -0.003(3) C
N2 0.022(4) 0.019(3) 0.031(4) 0.000(3) -0.002(3) 0.006(3) N
C29 0.008(4) 0.024(3) 0.024(4) 0.003(3) 0.003(4) -0.001(3) C
C30 0.035(5) 0.027(4) 0.041(5) -0.007(4) 0.009(5) -0.018(4) C
C31 0.045(6) 0.036(4) 0.051(5) 0.001(5) 0.001(6) -0.014(4) C
C32 0.031(5) 0.011(4) 0.100(7) -0.002(4) 0.015(6) -0.005(4) C
C33 0.032(5) 0.024(4) 0.051(5) 0.002(4) 0.003(5) 0.004(4) C
C34 0.019(4) 0.014(3) 0.023(4) 0.000(3) -0.007(4) 0.003(3) C
C35 0.030(5) 0.021(3) 0.015(4) -0.001(4) 0.003(4) 0.010(3) C
C36 0.027(5) 0.033(4) 0.015(4) -0.004(4) 0.002(4) 0.008(3) C
C37 0.036(5) 0.028(4) 0.015(4) 0.008(4) 0.000(4) -0.003(3) C
C38 0.027(5) 0.020(4) 0.030(4) -0.003(4) -0.002(4) -0.007(3) C
C39 0.013(4) 0.020(3) 0.013(3) 0.004(3) 0.002(4) 0.000(3) C
C40 0.021(4) 0.029(4) 0.023(4) -0.002(4) -0.001(4) 0.002(3) C
C41 0.028(5) 0.040(4) 0.026(4) -0.004(4) 0.007(4) 0.008(4) C
C42 0.035(5) 0.026(4) 0.037(5) -0.002(4) 0.001(5) 0.004(4) C
C43 0.039(5) 0.017(4) 0.042(5) 0.010(4) 0.007(5) -0.001(4) C
C44 0.016(4) 0.039(4) 0.029(4) 0.003(4) -0.001(4) -0.009(4) C
C45 0.010(4) 0.026(4) 0.024(4) -0.002(3) -0.000(4) -0.006(3) C
C46 0.015(4) 0.009(3) 0.020(4) -0.005(3) -0.004(4) -0.002(3) C
C47 0.011(4) 0.031(4) 0.020(4) 0.001(4) -0.002(4) -0.003(3) C
C48 0.022(4) 0.015(3) 0.019(4) -0.001(3) 0.003(4) -0.000(3) C
C49 0.021(5) 0.030(4) 0.027(4) -0.000(4) -0.001(4) 0.003(4) C
C50 0.034(5) 0.017(4) 0.052(5) -0.000(4) 0.012(5) 0.005(4) C
C51 0.026(5) 0.034(4) 0.047(5) 0.005(4) 0.005(5) -0.009(4) C
C52 0.016(5) 0.050(5) 0.026(4) -0.007(4) 0.011(4) -0.001(4) C
C53 0.046(6) 0.057(5) 0.035(5) -0.017(5) -0.001(5) 0.005(4) C
CL1 0.130(3) 0.062(1) 0.071(2) 0.030(2) 0.028(2) 0.018(1) Cl
CL2 0.074(2) 0.128(2) 0.044(2) -0.048(2) 0.015(2) -0.011(2) Cl

loop_
_atom_type_symbol
_atom_type_scat_dispersion_real
_atom_type_scat_dispersion_imag
_atom_type_scat_source
C 0.002 0.002 International_Tables_Vol_IV_Table_2.3.1
H 0.000 0.000 International_Tables_Vol_IV_Table_2.3.1
Cl 0.132 0.159 International_Tables_Vol_IV_Table_2.3.1
Mn 0.295 0.729 International_Tables_Vol_IV_Table_2.3.1
N 0.004 0.003 International_Tables_Vol_IV_Table_2.3.1
O 0.008 0.006 International_Tables_Vol_IV_Table_2.3.1

loop_
_geom_angle_atom_site_label_1
_geom_angle_atom_site_label_2
_geom_angle_atom_site_label_3
_geom_angle
C1 MN1 C2 92.7(4)
C1 MN1 C3 92.9(4)
C1 MN1 C7 125.8(3)
C1 MN1 C15 155.8(3)
C2 MN1 C3 90.7(4)
C2 MN1 C7 90.0(3)
C2 MN1 C15 104.6(4)
C3 MN1 C7 141.3(3)
C3 MN1 C15 103.5(3)
C7 MN1 C15 39.5(3)
C4 MN2 C5 87.7(3)
C4 MN2 C6 93.9(4)
C4 MN2 C40 156.8(3)
C4 MN2 C45 131.9(3)
C4 MN2 C46 95.6(3)
C4 MN2 C48 121.8(3)
C5 MN2 C6 90.4(4)
C5 MN2 C40 110.8(3)
C5 MN2 C45 91.9(3)
C5 MN2 C46 108.4(3)
C5 MN2 C48 149.7(3)
C6 MN2 C40 99.6(3)
C6 MN2 C45 134.3(3)
C6 MN2 C46 159.2(3)
C6 MN2 C48 93.9(3)
C40 MN2 C45 38.1(3)
C40 MN2 C46 65.9(3)
C40 MN2 C48 38.9(3)
C45 MN2 C46 39.6(3)
C45 MN2 C48 64.1(3)
C46 MN2 C48 65.4(3)
MN1 C1 O1 178.3(7)
MN1 C2 O2 178(1)
MN1 C3 O3 178.1(8)
MN2 C4 O4 176.6(7)
MN2 C5 O5 178.4(8)
MN2 C6 O6 179.3(8)
MN1 C7 C8 122.9(6)
MN1 C7 C12 72.8(4)
MN1 C7 C15 68.7(4)
C8 C7 C12 118.2(7)
C8 C7 C15 132.8(7)
C12 C7 C15 108.9(6)
C7 C8 C9 117.8(7)
C8 C9 C10 122.0(8)
C9 C10 C11 122.2(7)
C10 C11 C12 118.0(8)
C7 C12 C11 121.6(7)
C7 C12 C13 107.9(6)
C11 C12 C13 130.5(8)
C12 C13 C14 106.8(7)
C12 C13 C16 131.9(7)
C14 C13 C16 121.0(7)
C13 C14 C15 110.5(6)
C13 C14 C19 118.3(7)
C15 C14 C19 131.1(7)
MN1 C15 C7 71.8(4)
MN1 C15 C14 73.0(5)
MN1 C15 C20 130.4(5)
C7 C15 C14 105.5(6)
C7 C15 C20 127.4(6)
C14 C15 C20 125.7(7)
C13 C16 C17 118.7(8)
C16 C17 C18 121.3(7)
C17 C18 C19 122.8(7)
C14 C19 C18 117.8(8)
C15 C20 C21 118.9(7)
C15 C20 C25 124.0(6)
C21 C20 C25 117.0(7)
C20 C21 C22 122.6(7)
C21 C22 C23 119.7(7)
C22 C23 C24 119.2(7)
C23 C24 C25 122.2(7)
C20 C25 C24 119.0(7)
C20 C25 C26 123.9(7)
C24 C25 C26 117.0(7)
C25 C26 N1 112.2(7)
C25 C26 C29 124.8(7)
N1 C26 C29 122.9(7)
C26 N1 C27 116.8(7)
N1 C27 C28 120.3(7)
N1 C27 C30 119.6(8)
C28 C27 C30 120.0(7)
C27 C28 N2 120.9(7)
C27 C28 C33 118.7(7)
N2 C28 C33 120.4(8)
C28 N2 C29 118.7(7)
C26 C29 N2 120.1(7)
C26 C29 C34 125.8(7)
N2 C29 C34 114.0(7)
C27 C30 C31 120.8(9)
C30 C31 C32 119.2(8)
C31 C32 C33 122.3(8)
C28 C33 C32 119.0(9)
C29 C34 C35 115.7(6)
C29 C34 C39 125.9(7)
C35 C34 C39 118.3(7)
C34 C35 C36 122.6(7)
C35 C36 C37 119.9(7)
C36 C37 C38 119.2(7)
C37 C38 C39 123.6(7)
C34 C39 C38 116.3(7)
C34 C39 C46 123.7(6)
C38 C39 C46 119.9(7)
MN2 C40 C41 127.2(6)
MN2 C40 C45 70.8(4)
MN2 C40 C48 71.1(4)
C41 C40 C45 121.0(7)
C41 C40 C48 131.4(8)
C45 C40 C48 107.5(6)
C40 C41 C42 119.0(8)
C41 C42 C43 120.1(7)
C42 C43 C44 122.3(7)
C43 C44 C45 119.0(8)
MN2 C45 C40 71.1(5)
MN2 C45 C44 125.2(6)
MN2 C45 C46 68.9(4)
C40 C45 C44 118.7(7)
C40 C45 C46 109.3(6)
C44 C45 C46 131.9(7)
MN2 C46 C39 126.3(5)
MN2 C46 C45 71.5(4)
MN2 C46 C47 73.2(4)
C39 C46 C45 123.7(6)
C39 C46 C47 129.0(6)
C45 C46 C47 106.8(6)
C46 C47 C48 108.0(6)
C46 C47 C49 133.0(7)
C48 C47 C49 118.7(7)
MN2 C48 C40 70.1(4)
MN2 C48 C47 71.4(4)
MN2 C48 C52 125.4(6)
C40 C48 C47 108.1(7)
C40 C48 C52 133.5(7)
C47 C48 C52 118.3(7)
C47 C49 C50 119.7(7)
C49 C50 C51 121.5(7)
C50 C51 C52 121.8(8)
C48 C52 C51 120.0(7)
CL1 C53 CL2 113.1(6)

loop_
_geom_bond_atom_site_label_1
_geom_bond_atom_site_label_2
_geom_bond_distance
MN1 C1 1.83(1)
MN1 C2 1.77(1)
MN1 C3 1.768(9)
MN1 C7 2.190(7)
MN1 C15 2.147(8)
MN2 C4 1.821(9)
MN2 C5 1.768(8)
MN2 C6 1.781(9)
MN2 C40 2.185(8)
MN2 C45 2.183(8)
MN2 C46 2.148(8)
MN2 C48 2.199(7)
C1 O1 1.139(9)
C2 O2 1.17(1)
C3 O3 1.169(9)
C4 O4 1.138(9)
C5 O5 1.163(9)
C6 O6 1.15(1)
C7 C8 1.44(1)
C7 C12 1.43(1)
C7 C15 1.47(1)
C8 C9 1.34(1)
C9 C10 1.42(1)
C10 C11 1.33(1)
C11 C12 1.40(1)
C12 C13 1.45(1)
C13 C14 1.43(1)
C13 C16 1.41(1)
C14 C15 1.42(1)
C14 C19 1.46(1)
C15 C20 1.48(1)
C16 C17 1.35(1)
C17 C18 1.42(1)
C18 C19 1.35(1)
C20 C21 1.42(1)
C20 C25 1.42(1)
C21 C22 1.38(1)
C22 C23 1.39(1)
C23 C24 1.38(1)
C24 C25 1.41(1)
C25 C26 1.50(1)
C26 N1 1.334(9)
C26 C29 1.42(1)
N1 C27 1.370(9)
C27 C28 1.41(1)
C27 C30 1.42(1)
C28 N2 1.38(1)
C28 C33 1.39(1)
N2 C29 1.307(9)
C29 C34 1.49(1)
C30 C31 1.34(1)
C31 C32 1.39(1)
C32 C33 1.39(1)
C34 C35 1.40(1)
C34 C39 1.42(1)
C35 C36 1.34(1)
C36 C37 1.36(1)
C37 C38 1.37(1)
C38 C39 1.38(1)
C39 C46 1.49(1)
C40 C41 1.42(1)
C40 C45 1.43(1)
C40 C48 1.46(1)
C41 C42 1.38(1)
C42 C43 1.41(1)
C43 C44 1.38(1)
C44 C45 1.42(1)
C45 C46 1.47(1)
C46 C47 1.45(1)
C47 C48 1.46(1)
C47 C49 1.42(1)
C48 C52 1.44(1)
C49 C50 1.36(1)
C50 C51 1.41(1)
C51 C52 1.34(1)
C53 CL1 1.736(9)
C53 CL2 1.74(1)
